data_2243184
loop_
_publ_author_name
'Byun, Young Min'
'Ume, Farwa'
'Ryu, Ji Yeon'
'Lee, Junseong'
'Park, Hyoung-Ryun'

_publ_section_title
;
 Crystal structure of
 1,4-bis[5-(2-methoxyphenyl)-2<i>H</i>-tetrazol-2-yl]butane
;
_journal_coeditor_code FY2138
_journal_issue 12
_journal_name_full 'Acta Crystallographica Section E'
_journal_page_first 1844
_journal_page_last 1847
_journal_paper_doi 10.1107/S2056989019014877
_journal_volume 75
_journal_year 2019
_chemical_formula_iupac 'C20 H22 N8 O2'
_chemical_formula_moiety 'C20 H22 N8 O2'
_chemical_formula_sum 'C20 H22 N8 O2'
_chemical_formula_weight 406.45
_chemical_name_systematic
;
1,4-Bis[5-(2-methoxyphenyl)-2<i>H</i>-tetrazol-2-yl]butane
;
_space_group_crystal_system monoclinic
_space_group_IT_number 14
_space_group_name_Hall '-P 2ybc'
_space_group_name_H-M_alt 'P 1 21/c 1'
_atom_sites_solution_hydrogens geom
_atom_sites_solution_primary direct
_atom_sites_solution_secondary difmap
_audit_creation_method
;
Olex2 1.2
(compiled 2018.05.29 svn.r3508 for OlexSys, GUI svn.r5506)
;
_cell_angle_alpha 90
_cell_angle_beta 100.2538(9)
_cell_angle_gamma 90
_cell_formula_units_Z 4
_cell_length_a 13.2904(2)
_cell_length_b 10.2785(2)
_cell_length_c 14.4968(3)
_cell_measurement_reflns_used 9933
_cell_measurement_temperature 100(2)
_cell_measurement_theta_max 26.426
_cell_measurement_theta_min 2.520
_cell_volume 1948.71(6)
_computing_cell_refinement
;
SAINT (Bruker, 2014)
;
_computing_data_collection
;
APEX2 (Bruker, 2014)
;
_computing_data_reduction
;
SAINT (Bruker, 2014)
;
_computing_molecular_graphics
;
Mercury (Macrae <i>et al.</i>,  2008)
;
_computing_publication_material
;
<i>OLEX2</i> (Dolomanov <i>et al.</i>,  2009)
;
_computing_structure_refinement
;
SHELXL (Sheldrick, 2015)
;
_computing_structure_solution
;
SHELXS (Sheldrick, 2008)
;
_diffrn_ambient_temperature 100.15
_diffrn_measured_fraction_theta_full 0.999
_diffrn_measured_fraction_theta_max 0.997
_diffrn_measurement_device_type 'Bruker APEXII CCD'
_diffrn_measurement_method '\f and \w scans'
_diffrn_radiation_type MoK\a
_diffrn_radiation_wavelength 0.71073
_diffrn_reflns_av_R_equivalents 0.0210
_diffrn_reflns_av_unetI/netI 0.0128
_diffrn_reflns_limit_h_max 16
_diffrn_reflns_limit_h_min -16
_diffrn_reflns_limit_k_max 12
_diffrn_reflns_limit_k_min -12
_diffrn_reflns_limit_l_max 18
_diffrn_reflns_limit_l_min -18
_diffrn_reflns_number 26494
_diffrn_reflns_theta_full 25.242
_diffrn_reflns_theta_max 26.449
_diffrn_reflns_theta_min 2.442
_exptl_absorpt_coefficient_mu 0.096
_exptl_absorpt_correction_T_max 0.7454
_exptl_absorpt_correction_T_min 0.7063
_exptl_absorpt_correction_type multi-scan
_exptl_absorpt_process_details
;
(SADABS; Krause <i>et al.</i>,  2015)
;
_exptl_crystal_colour colorless
_exptl_crystal_density_diffrn 1.385
_exptl_crystal_description block
_exptl_crystal_F_000 856
_exptl_crystal_size_max 0.1
_exptl_crystal_size_mid 0.1
_exptl_crystal_size_min 0.08
_refine_diff_density_max 0.248
_refine_diff_density_min -0.371
_refine_ls_extinction_method none
_refine_ls_goodness_of_fit_ref 1.047
_refine_ls_hydrogen_treatment constr
_refine_ls_matrix_type full
_refine_ls_number_parameters 273
_refine_ls_number_reflns 4008
_refine_ls_number_restraints 0
_refine_ls_restrained_S_all 1.047
_refine_ls_R_factor_all 0.0433
_refine_ls_R_factor_gt 0.0373
_refine_ls_shift/su_max 0.001
_refine_ls_shift/su_mean 0.000
_refine_ls_structure_factor_coef Fsqd
_refine_ls_weighting_details 'w=1/[\s^2^(Fo^2^)+(0.0491P)^2^+0.7236P] where P=(Fo^2^+2Fc^2^)/3'
_refine_ls_weighting_scheme calc
_refine_ls_wR_factor_gt 0.0935
_refine_ls_wR_factor_ref 0.0983
_reflns_number_gt 3516
_reflns_number_total 4008
_reflns_threshold_expression 'I > 2\s(I)'
_cod_data_source_file fy2138sup1.cif
_cod_data_source_block I
_cod_original_sg_symbol_H-M 'P 21/c'
_cod_database_code 2243184
_shelx_space_group_comment
;
The symmetry employed for this shelxl refinement is uniquely defined
by the following loop, which should always be used as a source of
symmetry information in preference to the above space-group names.
They are only intended as comments.
;
_shelxl_version_number 2.014

loop_
_space_group_symop_operation_xyz
'x, y, z'
'-x, y+1/2, -z+1/2'
'-x, -y, -z'
'x, -y-1/2, z-1/2'

loop_
_atom_site_type_symbol
_atom_site_label
_atom_site_fract_x
_atom_site_fract_y
_atom_site_fract_z
_atom_site_U_iso_or_equiv
_atom_site_adp_type
_atom_site_calc_flag
_atom_site_occupancy
O O1 0.95431(7) 0.24652(8) 0.11811(6) 0.0258(2) Uani d 1
N N1 0.86468(7) 0.47789(10) 0.06134(7) 0.0217(2) Uani d 1
N N2 0.81869(8) 0.58734(10) 0.02753(7) 0.0217(2) Uani d 1
N N5 0.60298(7) 0.58496(10) -0.44500(7) 0.0226(2) Uani d 1
N N6 0.68182(8) 0.51604(10) -0.40215(7) 0.0247(2) Uani d 1
N N4 0.77518(8) 0.57102(11) 0.15994(7) 0.0269(2) Uani d 1
C C3 0.92713(9) 0.26068(12) 0.20399(8) 0.0220(3) Uani d 1
C C1 0.83621(8) 0.46963(11) 0.14486(8) 0.0198(2) Uani d 1
N N3 0.76475(8) 0.64445(11) 0.08397(7) 0.0278(2) Uani d 1
C C9 0.62616(9) 0.59998(12) -0.52995(8) 0.0220(2) Uani d 1
O O2 0.46627(8) 0.77149(12) -0.51135(6) 0.0463(3) Uani d 1
C C10 0.56607(9) 0.67077(12) -0.60922(8) 0.0215(2) Uani d 1
N N8 0.71619(9) 0.54247(13) -0.53723(8) 0.0348(3) Uani d 1
C C7 0.83412(9) 0.38359(12) 0.30302(8) 0.0238(3) Uani d 1
H H7 0.7911 0.4547 0.3117 0.029 Uiso calc 1
C C2 0.86647(9) 0.36911(12) 0.21675(8) 0.0207(2) Uani d 1
C C13 0.46290(10) 0.80750(13) -0.76430(9) 0.0284(3) Uani d 1
H H13 0.4280 0.8544 -0.8169 0.034 Uiso calc 1
C C18 0.74738(9) 0.55296(12) -0.13870(8) 0.0232(3) Uani d 1
H H18A 0.6763 0.5728 -0.1314 0.028 Uiso calc 1
H H18B 0.7596 0.4593 -0.1251 0.028 Uiso calc 1
C C19 0.75877(9) 0.57977(12) -0.23988(8) 0.0242(3) Uani d 1
H H19A 0.7355 0.6692 -0.2580 0.029 Uiso calc 1
H H19B 0.8314 0.5718 -0.2464 0.029 Uiso calc 1
C C15 0.59024(9) 0.65380(12) -0.69829(8) 0.0237(3) Uani d 1
H H15 0.6431 0.5947 -0.7061 0.028 Uiso calc 1
C C4 0.95664(9) 0.17429(12) 0.27783(9) 0.0268(3) Uani d 1
H H4 0.9983 0.1016 0.2696 0.032 Uiso calc 1
C C6 0.86318(10) 0.29699(13) 0.37594(9) 0.0282(3) Uani d 1
H H6 0.8405 0.3085 0.4339 0.034 Uiso calc 1
N N7 0.75068(9) 0.48940(13) -0.45441(8) 0.0366(3) Uani d 1
C C17 0.82070(9) 0.63252(12) -0.06795(8) 0.0240(3) Uani d 1
H H17A 0.8909 0.6243 -0.0814 0.029 Uiso calc 1
H H17B 0.8010 0.7255 -0.0736 0.029 Uiso calc 1
C C12 0.43688(10) 0.82663(13) -0.67683(9) 0.0299(3) Uani d 1
H H12 0.3844 0.8866 -0.6698 0.036 Uiso calc 1
C C11 0.48755(10) 0.75822(13) -0.59921(8) 0.0276(3) Uani d 1
C C8 1.00848(10) 0.13020(13) 0.10279(10) 0.0302(3) Uani d 1
H H8A 1.0215 0.1294 0.0383 0.045 Uiso calc 1
H H8B 0.9673 0.0541 0.1129 0.045 Uiso calc 1
H H8C 1.0737 0.1275 0.1467 0.045 Uiso calc 1
C C5 0.92583(10) 0.19321(13) 0.36327(9) 0.0289(3) Uani d 1
H H5 0.9478 0.1346 0.4135 0.035 Uiso calc 1
C C20 0.69416(10) 0.48127(13) -0.30300(8) 0.0259(3) Uani d 1
H H20A 0.7268 0.3946 -0.2934 0.031 Uiso calc 1
H H20B 0.6259 0.4753 -0.2849 0.031 Uiso calc 1
C C14 0.53931(10) 0.72068(13) -0.77559(8) 0.0265(3) Uani d 1
H H14 0.5566 0.7071 -0.8357 0.032 Uiso calc 1
C C16 0.38052(17) 0.8497(2) -0.50095(12) 0.0780(8) Uani d 1
H H16A 0.3195 0.8174 -0.5428 0.117 Uiso calc 1
H H16B 0.3934 0.9400 -0.5170 0.117 Uiso calc 1
H H16C 0.3697 0.8453 -0.4359 0.117 Uiso calc 1

loop_
_atom_site_aniso_label
_atom_site_aniso_U_11
_atom_site_aniso_U_22
_atom_site_aniso_U_33
_atom_site_aniso_U_12
_atom_site_aniso_U_13
_atom_site_aniso_U_23
O1 0.0290(5) 0.0251(4) 0.0246(4) 0.0063(4) 0.0083(4) 0.0012(3)
N1 0.0245(5) 0.0214(5) 0.0190(5) 0.0009(4) 0.0038(4) 0.0011(4)
N2 0.0242(5) 0.0221(5) 0.0186(5) 0.0009(4) 0.0035(4) 0.0003(4)
N5 0.0233(5) 0.0256(5) 0.0184(5) 0.0025(4) 0.0024(4) 0.0011(4)
N6 0.0260(5) 0.0293(6) 0.0184(5) 0.0058(4) 0.0030(4) 0.0014(4)
N4 0.0316(6) 0.0290(6) 0.0208(5) 0.0073(4) 0.0070(4) 0.0029(4)
C3 0.0189(5) 0.0251(6) 0.0217(6) -0.0028(4) 0.0029(4) 0.0003(5)
C1 0.0183(5) 0.0222(6) 0.0186(5) -0.0020(4) 0.0024(4) -0.0023(4)
N3 0.0332(6) 0.0288(6) 0.0227(5) 0.0071(5) 0.0082(4) 0.0018(4)
C9 0.0234(6) 0.0241(6) 0.0185(6) 0.0016(5) 0.0037(4) -0.0030(5)
O2 0.0503(6) 0.0703(8) 0.0190(5) 0.0395(6) 0.0080(4) 0.0032(5)
C10 0.0227(6) 0.0234(6) 0.0181(6) -0.0002(5) 0.0024(4) -0.0010(5)
N8 0.0351(6) 0.0489(7) 0.0212(5) 0.0174(5) 0.0067(5) 0.0042(5)
C7 0.0229(6) 0.0275(6) 0.0208(6) -0.0020(5) 0.0032(5) -0.0014(5)
C2 0.0192(5) 0.0233(6) 0.0188(6) -0.0028(4) 0.0015(4) 0.0004(5)
C13 0.0335(7) 0.0285(6) 0.0214(6) -0.0001(5) 0.0000(5) 0.0046(5)
C18 0.0253(6) 0.0254(6) 0.0188(6) 0.0001(5) 0.0040(5) 0.0036(5)
C19 0.0268(6) 0.0267(6) 0.0193(6) 0.0018(5) 0.0047(5) 0.0038(5)
C15 0.0265(6) 0.0242(6) 0.0213(6) -0.0004(5) 0.0067(5) -0.0012(5)
C4 0.0221(6) 0.0264(6) 0.0313(7) 0.0007(5) 0.0030(5) 0.0052(5)
C6 0.0283(6) 0.0363(7) 0.0200(6) -0.0044(5) 0.0047(5) 0.0025(5)
N7 0.0370(6) 0.0523(8) 0.0214(5) 0.0202(6) 0.0075(5) 0.0051(5)
C17 0.0292(6) 0.0245(6) 0.0189(6) -0.0004(5) 0.0062(5) 0.0041(5)
C12 0.0311(7) 0.0320(7) 0.0254(6) 0.0100(5) 0.0019(5) 0.0018(5)
C11 0.0293(6) 0.0345(7) 0.0187(6) 0.0067(5) 0.0035(5) -0.0008(5)
C8 0.0318(7) 0.0250(6) 0.0356(7) 0.0057(5) 0.0107(6) -0.0010(5)
C5 0.0259(6) 0.0338(7) 0.0256(6) -0.0028(5) 0.0008(5) 0.0098(5)
C20 0.0304(6) 0.0292(7) 0.0174(6) 0.0015(5) 0.0026(5) 0.0046(5)
C14 0.0335(7) 0.0288(6) 0.0177(6) -0.0033(5) 0.0060(5) 0.0005(5)
C16 0.0869(14) 0.1223(19) 0.0290(8) 0.0798(14) 0.0218(9) 0.0134(10)

loop_
_atom_type_symbol
_atom_type_description
_atom_type_scat_dispersion_real
_atom_type_scat_dispersion_imag
_atom_type_scat_source
C C 0.0033 0.0016 'International Tables Vol C Tables 4.2.6.8 and 6.1.1.4'
H H 0.0000 0.0000 'International Tables Vol C Tables 4.2.6.8 and 6.1.1.4'
N N 0.0061 0.0033 'International Tables Vol C Tables 4.2.6.8 and 6.1.1.4'
O O 0.0106 0.0060 'International Tables Vol C Tables 4.2.6.8 and 6.1.1.4'

loop_
_geom_angle_atom_site_label_1
_geom_angle_atom_site_label_2
_geom_angle_atom_site_label_3
_geom_angle
C3 O1 C8 116.89(10)
N2 N1 C1 101.66(9)
N1 N2 C17 122.10(10)
N3 N2 N1 114.36(9)
N3 N2 C17 123.30(10)
N6 N5 C9 101.65(9)
N5 N6 C20 122.20(10)
N7 N6 N5 114.48(10)
N7 N6 C20 123.17(10)
N3 N4 C1 106.28(10)
O1 C3 C2 117.10(10)
O1 C3 C4 123.32(11)
C4 C3 C2 119.58(11)
N1 C1 N4 111.73(10)
N1 C1 C2 126.98(10)
N4 C1 C2 121.26(10)
N2 N3 N4 105.96(10)
N5 C9 C10 126.72(10)
N5 C9 N8 111.99(10)
N8 C9 C10 121.28(10)
C11 O2 C16 117.36(11)
C15 C10 C9 118.61(11)
C15 C10 C11 118.25(11)
C11 C10 C9 123.11(10)
N7 N8 C9 106.08(10)
C2 C7 H7 119.1
C6 C7 H7 119.1
C6 C7 C2 121.70(12)
C3 C2 C1 123.62(10)
C7 C2 C3 118.41(11)
C7 C2 C1 117.97(11)
C12 C13 H13 119.7
C14 C13 H13 119.7
C14 C13 C12 120.50(12)
H18A C18 H18B 107.8
C19 C18 H18A 109.0
C19 C18 H18B 109.0
C17 C18 H18A 109.0
C17 C18 H18B 109.0
C17 C18 C19 112.93(10)
C18 C19 H19A 110.0
C18 C19 H19B 110.0
H19A C19 H19B 108.4
C20 C19 C18 108.39(10)
C20 C19 H19A 110.0
C20 C19 H19B 110.0
C10 C15 H15 119.1
C14 C15 C10 121.79(11)
C14 C15 H15 119.1
C3 C4 H4 119.7
C5 C4 C3 120.67(12)
C5 C4 H4 119.7
C7 C6 H6 120.4
C7 C6 C5 119.12(11)
C5 C6 H6 120.4
N6 N7 N8 105.79(10)
N2 C17 C18 110.45(9)
N2 C17 H17A 109.6
N2 C17 H17B 109.6
C18 C17 H17A 109.6
C18 C17 H17B 109.6
H17A C17 H17B 108.1
C13 C12 H12 119.9
C13 C12 C11 120.22(12)
C11 C12 H12 119.9
O2 C11 C10 116.32(11)
O2 C11 C12 123.66(11)
C12 C11 C10 120.02(11)
O1 C8 H8A 109.5
O1 C8 H8B 109.5
O1 C8 H8C 109.5
H8A C8 H8B 109.5
H8A C8 H8C 109.5
H8B C8 H8C 109.5
C4 C5 H5 119.8
C6 C5 C4 120.45(12)
C6 C5 H5 119.8
N6 C20 C19 112.38(10)
N6 C20 H20A 109.1
N6 C20 H20B 109.1
C19 C20 H20A 109.1
C19 C20 H20B 109.1
H20A C20 H20B 107.9
C13 C14 C15 119.21(11)
C13 C14 H14 120.4
C15 C14 H14 120.4
O2 C16 H16A 109.5
O2 C16 H16B 109.5
O2 C16 H16C 109.5
H16A C16 H16B 109.5
H16A C16 H16C 109.5
H16B C16 H16C 109.5

loop_
_geom_bond_atom_site_label_1
_geom_bond_atom_site_label_2
_geom_bond_distance
O1 C3 1.3644(14)
O1 C8 1.4331(15)
N1 N2 1.3315(14)
N1 C1 1.3339(15)
N2 N3 1.3179(14)
N2 C17 1.4647(14)
N5 N6 1.3243(14)
N5 C9 1.3306(15)
N6 N7 1.3166(15)
N6 C20 1.4618(15)
N4 C1 1.3619(15)
N4 N3 1.3218(15)
C3 C2 1.4069(17)
C3 C4 1.3924(17)
C1 C2 1.4719(16)
C9 C10 1.4700(16)
C9 N8 1.3555(16)
O2 C11 1.3597(15)
O2 C16 1.4242(18)
C10 C15 1.3959(16)
C10 C11 1.4043(17)
N8 N7 1.3240(16)
C7 H7 0.9500
C7 C2 1.4009(16)
C7 C6 1.3833(18)
C13 H13 0.9500
C13 C12 1.3864(18)
C13 C14 1.3834(18)
C18 H18A 0.9900
C18 H18B 0.9900
C18 C19 1.5262(16)
C18 C17 1.5214(17)
C19 H19A 0.9900
C19 H19B 0.9900
C19 C20 1.5232(17)
C15 H15 0.9500
C15 C14 1.3843(17)
C4 H4 0.9500
C4 C5 1.3858(18)
C6 H6 0.9500
C6 C5 1.3854(19)
C17 H17A 0.9900
C17 H17B 0.9900
C12 H12 0.9500
C12 C11 1.3945(18)
C8 H8A 0.9800
C8 H8B 0.9800
C8 H8C 0.9800
C5 H5 0.9500
C20 H20A 0.9900
C20 H20B 0.9900
C14 H14 0.9500
C16 H16A 0.9800
C16 H16B 0.9800
C16 H16C 0.9800

loop_
_geom_hbond_atom_site_label_D
_geom_hbond_atom_site_label_H
_geom_hbond_atom_site_label_A
_geom_hbond_site_symmetry_A
_geom_hbond_distance_DH
_geom_hbond_distance_HA
_geom_hbond_distance_DA
_geom_hbond_angle_DHA
_geom_hbond_publ_flag
C7 H7 N4 . 0.95 2.48 2.8371(16) 102 y
C15 H15 N8 . 0.95 2.53 2.8586(17) 101 y
C17 H17A O1 3_765 0.99 2.58 3.4337(15) 144 y

_cod_database_fobs_code 2243184
